data_7718396
loop_
_publ_author_name
'Wang, Xuelian'
'Zeng, Zhaopeng'
'Li, Mengyuan'
'Zhang, Shuman'
'Qin, Xuhui'
'Cen, Peipei'
'Ding, Runmei'
'Tian, Danian'
'Liu, Xiangyu'

_publ_section_title
;
 A difunctional Dy(III) complex exhibiting single-molecule magnet
 behaviour and fluorescent cellular imaging.
;
_journal_issue 17
_journal_name_full 'Dalton transactions (Cambridge, England : 2003)'
_journal_page_first 7049
_journal_page_last 7055
_journal_paper_doi 10.1039/d5dt00559k
_journal_volume 54
_journal_year 2025
_chemical_formula_moiety 'C58 H30 Dy F9 N6 O6'
_chemical_formula_sum 'C58 H30 Dy F12 N6 O3'
_chemical_formula_weight 1249.38
_chemical_melting_point 300
_space_group_crystal_system triclinic
_space_group_IT_number 2
_space_group_name_Hall '-P 1'
_space_group_name_H-M_alt 'P -1'
_atom_sites_solution_hydrogens geom
_atom_sites_solution_primary iterative
_audit_creation_date 2020-12-29
_audit_creation_method
;
Olex2 1.3
(compiled Nov 21 2019 18:26:39 for OlexSys, GUI svn.r6003)
;
_audit_update_record
;
2024-12-12 deposited with the CCDC.	2025-03-20 downloaded from the CCDC.
;
_cell_angle_alpha 90.896(5)
_cell_angle_beta 96.293(5)
_cell_angle_gamma 115.040(5)
_cell_formula_units_Z 2
_cell_length_a 10.4259(16)
_cell_length_b 11.4821(19)
_cell_length_c 24.012(4)
_cell_measurement_reflns_used 9372
_cell_measurement_temperature 296(2)
_cell_measurement_theta_max 24.50
_cell_measurement_theta_min 2.17
_cell_volume 2582.5(7)
_computing_molecular_graphics 'Olex2 1.3 (Dolomanov et al., 2009)'
_computing_publication_material 'Olex2 1.3 (Dolomanov et al., 2009)'
_computing_structure_refinement 'XL  (Sheldrick, 2008)'
_computing_structure_solution 'olex2.solve 1.3 (Bourhis et al., 2015)'
_diffrn_ambient_temperature 296.0
_diffrn_measured_fraction_theta_full 0.999
_diffrn_measured_fraction_theta_max 0.998
_diffrn_measurement_device_type 'Bruker APEX-II CCD'
_diffrn_measurement_method '\f and \w scans'
_diffrn_radiation_type MoK\a
_diffrn_radiation_wavelength 0.71073
_diffrn_reflns_av_R_equivalents 0.0454
_diffrn_reflns_av_unetI/netI 0.0259
_diffrn_reflns_Laue_measured_fraction_full 0.999
_diffrn_reflns_Laue_measured_fraction_max 0.998
_diffrn_reflns_limit_h_max 13
_diffrn_reflns_limit_h_min -13
_diffrn_reflns_limit_k_max 14
_diffrn_reflns_limit_k_min -14
_diffrn_reflns_limit_l_max 31
_diffrn_reflns_limit_l_min -31
_diffrn_reflns_number 105771
_diffrn_reflns_point_group_measured_fraction_full 0.999
_diffrn_reflns_point_group_measured_fraction_max 0.998
_diffrn_reflns_theta_full 25.242
_diffrn_reflns_theta_max 27.472
_diffrn_reflns_theta_min 2.174
_diffrn_standards_number 0
_exptl_absorpt_coefficient_mu 1.543
_exptl_absorpt_correction_type none
_exptl_crystal_colour Yellow
_exptl_crystal_density_diffrn 1.607
_exptl_crystal_F_000 1236
_exptl_crystal_preparation 'Magnetic properties,Luminescent'
_refine_diff_density_max 0.994
_refine_diff_density_min -0.894
_refine_diff_density_rms 0.065
_refine_ls_extinction_method none
_refine_ls_goodness_of_fit_ref 1.022
_refine_ls_hydrogen_treatment constr
_refine_ls_matrix_type full
_refine_ls_number_parameters 721
_refine_ls_number_reflns 11815
_refine_ls_number_restraints 0
_refine_ls_restrained_S_all 1.022
_refine_ls_R_factor_all 0.0436
_refine_ls_R_factor_gt 0.0349
_refine_ls_shift/su_max 0.002
_refine_ls_shift/su_mean 0.000
_refine_ls_structure_factor_coef Fsqd
_refine_ls_weighting_details 'w=1/[\s^2^(Fo^2^)+(0.0471P)^2^+2.0193P] where P=(Fo^2^+2Fc^2^)/3'
_refine_ls_weighting_scheme calc
_refine_ls_wR_factor_gt 0.0872
_refine_ls_wR_factor_ref 0.0925
_reflns_Friedel_coverage 0.000
_reflns_number_gt 10144
_reflns_number_total 11815
_reflns_threshold_expression 'I > 2\s(I)'
_cod_data_source_file d5dt00559k2.cif
_cod_data_source_block mo_hzx10_0m_a
_cod_depositor_comments 'Adding full bibliography for 7718396.cif.'
_cod_database_code 7718396
_shelx_shelxl_version_number 2018/3
_shelx_space_group_comment
;
The symmetry employed for this shelxl refinement is uniquely defined
by the following loop, which should always be used as a source of
symmetry information in preference to the above space-group names.
They are only intended as comments.
;
_olex2_refinement_description
;
1. Fixed Uiso
 At 1.2 times of:
  All C(H) groups
2.a Aromatic/amide H refined with riding coordinates:
 C3(H3), C6(H6), C8(H8), C9(H9), C10(H10), C11(H11), C13(H13), C14(H14),
 C16(H16), C20(H20), C22(H22), C23(H23), C24(H24), C25(H25), C27(H27), C28(H28),
  C30(H30), C34(H34), C36(H36), C37(H37), C38(H38), C39(H39), C41(H41),
 C42(H42), C43(H43), C44(H44), C45(H45), C49(H49), C50(H50), C51(H51)
;
_olex2_submission_special_instructions 'No special instructions were received'

loop_
_space_group_symop_operation_xyz
'x, y, z'
'-x, -y, -z'

loop_
_atom_site_label
_atom_site_type_symbol
_atom_site_fract_x
_atom_site_fract_y
_atom_site_fract_z
_atom_site_U_iso_or_equiv
_atom_site_adp_type
_atom_site_occupancy
_atom_site_site_symmetry_order
_atom_site_calc_flag
_atom_site_refinement_flags_posn
_atom_site_refinement_flags_adp
_atom_site_refinement_flags_occupancy
_atom_site_disorder_assembly
_atom_site_disorder_group
C1 C 0.4300(4) 0.0974(3) 0.22506(16) 0.0567(8) Uani 1 1 d . . . . .
C2 C 0.4131(5) -0.0291(4) 0.2500(2) 0.0762(11) Uani 1 1 d . . . . .
C3 C 0.3367(4) 0.0930(3) 0.17874(15) 0.0569(8) Uani 1 1 d . . . . .
H3 H 0.260646 0.014966 0.165692 0.068 Uiso 1 1 calc R U . . .
C4 C 0.3554(3) 0.2057(3) 0.15081(14) 0.0503(7) Uani 1 1 d . . . . .
C5 C 0.2482(4) 0.2050(3) 0.10396(14) 0.0538(7) Uani 1 1 d . . . . .
C6 C 0.1122(4) 0.1108(4) 0.09558(15) 0.0586(8) Uani 1 1 d . . . . .
H6 H 0.086632 0.039913 0.117299 0.070 Uiso 1 1 calc R U . . .
C7 C 0.0082(4) 0.1192(4) 0.05391(15) 0.0638(9) Uani 1 1 d . . . . .
C8 C -0.1336(4) 0.0223(5) 0.04491(18) 0.0773(12) Uani 1 1 d . . . . .
H8 H -0.160750 -0.049554 0.066014 0.093 Uiso 1 1 calc R U . . .
C9 C -0.2305(5) 0.0346(6) 0.0052(2) 0.0931(16) Uani 1 1 d . . . . .
H9 H -0.323444 -0.029634 -0.001208 0.112 Uiso 1 1 calc R U . . .
C10 C -0.1905(6) 0.1431(7) -0.0258(2) 0.0989(17) Uani 1 1 d . . . . .
H10 H -0.257983 0.150466 -0.052426 0.119 Uiso 1 1 calc R U . . .
C11 C -0.0565(6) 0.2378(6) -0.0183(2) 0.0917(15) Uani 1 1 d . . . . .
H11 H -0.032979 0.309541 -0.039359 0.110 Uiso 1 1 calc R U . . .
C12 C 0.0492(4) 0.2280(5) 0.02210(16) 0.0704(10) Uani 1 1 d . . . . .
C13 C 0.1911(5) 0.3222(5) 0.03043(17) 0.0783(11) Uani 1 1 d . . . . .
H13 H 0.218890 0.392535 0.008417 0.094 Uiso 1 1 calc R U . . .
C14 C 0.2886(4) 0.3120(4) 0.07025(16) 0.0651(9) Uani 1 1 d . . . . .
H14 H 0.381981 0.375420 0.075372 0.078 Uiso 1 1 calc R U . . .
C15 C 0.6892(3) 0.4339(3) 0.38713(14) 0.0526(7) Uani 1 1 d . . . . .
C16 C 0.7594(4) 0.5703(3) 0.39245(15) 0.0587(8) Uani 1 1 d . . . . .
H16 H 0.823555 0.611324 0.424322 0.070 Uiso 1 1 calc R U . . .
C17 C 0.7346(4) 0.6434(3) 0.35152(15) 0.0548(8) Uani 1 1 d . . . . .
C18 C 0.8009(6) 0.7892(4) 0.3629(2) 0.0823(13) Uani 1 1 d . . . . .
C19 C 0.7169(4) 0.3558(4) 0.43199(15) 0.0578(8) Uani 1 1 d . . . . .
C20 C 0.6640(4) 0.2271(4) 0.42106(17) 0.0678(10) Uani 1 1 d . . . . .
H20 H 0.613062 0.190726 0.386079 0.081 Uiso 1 1 calc R U . . .
C21 C 0.6843(5) 0.1455(4) 0.46190(19) 0.0738(10) Uani 1 1 d . . . . .
C22 C 0.6270(6) 0.0125(5) 0.4505(2) 0.0960(15) Uani 1 1 d . . . . .
H22 H 0.578068 -0.024539 0.415308 0.115 Uiso 1 1 calc R U . . .
C23 C 0.6436(8) -0.0633(6) 0.4917(3) 0.120(2) Uani 1 1 d . . . . .
H23 H 0.605574 -0.152183 0.484534 0.144 Uiso 1 1 calc R U . . .
C24 C 0.7183(8) -0.0067(7) 0.5449(3) 0.121(2) Uani 1 1 d . . . . .
H24 H 0.728391 -0.059323 0.572410 0.145 Uiso 1 1 calc R U . . .
C25 C 0.7747(7) 0.1199(6) 0.5566(2) 0.1047(18) Uani 1 1 d . . . . .
H25 H 0.823216 0.154481 0.592130 0.126 Uiso 1 1 calc R U . . .
C26 C 0.7611(5) 0.2049(5) 0.51442(17) 0.0745(11) Uani 1 1 d . . . . .
C27 C 0.8175(5) 0.3350(5) 0.52485(19) 0.0848(13) Uani 1 1 d . . . . .
H27 H 0.870237 0.372529 0.559403 0.102 Uiso 1 1 calc R U . . .
C28 C 0.7969(5) 0.4105(5) 0.48481(17) 0.0734(11) Uani 1 1 d . . . . .
H28 H 0.836031 0.499259 0.492377 0.088 Uiso 1 1 calc R U . . .
C29 C 0.8486(4) 0.6301(3) 0.20037(14) 0.0560(8) Uani 1 1 d . . . . .
C30 C 0.9551(4) 0.6206(3) 0.23588(15) 0.0575(8) Uani 1 1 d . . . . .
H30 H 1.047476 0.685427 0.237990 0.069 Uiso 1 1 calc R U . . .
C31 C 0.9286(3) 0.5149(3) 0.26941(14) 0.0483(7) Uani 1 1 d . . . . .
C32 C 0.8885(5) 0.7455(5) 0.1642(2) 0.0883(15) Uani 1 1 d . . . . .
C33 C 1.0473(3) 0.5048(3) 0.30681(14) 0.0497(7) Uani 1 1 d . . . . .
C34 C 1.0112(4) 0.4053(3) 0.34165(15) 0.0539(7) Uani 1 1 d . . . . .
H34 H 0.915973 0.347332 0.340705 0.065 Uiso 1 1 calc R U . . .
C35 C 1.1166(4) 0.3894(4) 0.37904(15) 0.0564(8) Uani 1 1 d . . . . .
C36 C 1.0818(5) 0.2892(4) 0.41618(17) 0.0700(10) Uani 1 1 d . . . . .
H36 H 0.986963 0.231732 0.416746 0.084 Uiso 1 1 calc R U . . .
C37 C 1.1870(6) 0.2764(5) 0.45127(18) 0.0830(13) Uani 1 1 d . . . . .
H37 H 1.163025 0.210098 0.475482 0.100 Uiso 1 1 calc R U . . .
C38 C 1.3299(6) 0.3621(6) 0.4510(2) 0.0893(14) Uani 1 1 d . . . . .
H38 H 1.400335 0.352176 0.475071 0.107 Uiso 1 1 calc R U . . .
C39 C 1.3671(5) 0.4595(5) 0.41621(19) 0.0786(12) Uani 1 1 d . . . . .
H39 H 1.462826 0.515644 0.416583 0.094 Uiso 1 1 calc R U . . .
C40 C 1.2617(4) 0.4771(4) 0.37905(16) 0.0625(9) Uani 1 1 d . . . . .
C41 C 1.2965(4) 0.5780(4) 0.34260(17) 0.0660(9) Uani 1 1 d . . . . .
H41 H 1.391546 0.635421 0.342293 0.079 Uiso 1 1 calc R U . . .
C42 C 1.1930(4) 0.5925(4) 0.30790(16) 0.0594(8) Uani 1 1 d . . . . .
H42 H 1.217821 0.660527 0.284598 0.071 Uiso 1 1 calc R U . . .
C43 C 0.4598(4) 0.6245(3) 0.18607(18) 0.0645(9) Uani 1 1 d . . . . .
H43 H 0.556702 0.679363 0.191949 0.077 Uiso 1 1 calc R U . . .
C44 C 0.3703(4) 0.6599(4) 0.14976(19) 0.0733(11) Uani 1 1 d . . . . .
H44 H 0.407278 0.736694 0.132134 0.088 Uiso 1 1 calc R U . . .
C45 C 0.2289(4) 0.5811(3) 0.14053(17) 0.0654(9) Uani 1 1 d . . . . .
H45 H 0.168015 0.602555 0.116032 0.078 Uiso 1 1 calc R U . . .
C46 C 0.1751(3) 0.4669(3) 0.16821(14) 0.0508(7) Uani 1 1 d . . . . .
C47 C 0.2717(3) 0.4398(3) 0.20494(13) 0.0463(6) Uani 1 1 d . . . . .
C48 C 0.2214(3) 0.3259(3) 0.23672(12) 0.0440(6) Uani 1 1 d . . . . .
C49 C 0.2745(4) 0.2085(3) 0.30489(15) 0.0551(8) Uani 1 1 d . . . . .
H49 H 0.341042 0.197347 0.330663 0.066 Uiso 1 1 calc R U . . .
C50 C 0.1326(4) 0.1209(3) 0.30188(16) 0.0629(9) Uani 1 1 d . . . . .
H50 H 0.105359 0.053587 0.325548 0.075 Uiso 1 1 calc R U . . .
C51 C 0.0334(4) 0.1344(3) 0.26393(16) 0.0597(8) Uani 1 1 d . . . . .
H51 H -0.061615 0.074469 0.260304 0.072 Uiso 1 1 calc R U . . .
C52 C 0.0767(3) 0.2399(3) 0.23040(13) 0.0488(7) Uani 1 1 d . . . . .
C53 C -0.0204(3) 0.2611(3) 0.18808(14) 0.0503(7) Uani 1 1 d . . . . .
C54 C 0.0265(3) 0.3738(3) 0.15890(14) 0.0521(7) Uani 1 1 d . . . . .
C55 C -0.1942(4) 0.3031(4) 0.10989(17) 0.0682(10) Uani 1 1 d . . . . .
C56 C -0.2379(4) 0.1880(4) 0.13651(16) 0.0642(9) Uani 1 1 d . . . . .
C57 C -0.2911(5) 0.3242(5) 0.0671(2) 0.0906(14) Uani 1 1 d . . . . .
C58 C -0.3758(4) 0.0814(5) 0.11940(19) 0.0777(12) Uani 1 1 d . . . . .
Dy1 Dy 0.57792(2) 0.41239(2) 0.25146(2) 0.04737(6) Uani 1 1 d . . . . .
F1 F 0.3855(6) -0.0316(3) 0.30188(16) 0.1525(17) Uani 1 1 d . . . . .
F2 F 0.5292(4) -0.0464(3) 0.2511(2) 0.1374(15) Uani 1 1 d . . . . .
F3 F 0.3125(3) -0.1335(2) 0.22222(15) 0.1129(11) Uani 1 1 d . . . . .
F4 F 0.8723(5) 0.8337(3) 0.41204(14) 0.1400(15) Uani 1 1 d . . . . .
F5 F 0.7038(6) 0.8316(4) 0.3588(3) 0.192(2) Uani 1 1 d . . . . .
F6 F 0.8826(7) 0.8469(3) 0.32775(19) 0.208(3) Uani 1 1 d . . . . .
F7 F 0.8426(6) 0.8268(4) 0.1809(2) 0.176(2) Uani 1 1 d . . . . .
F8 F 1.0216(3) 0.8034(5) 0.1592(2) 0.193(3) Uani 1 1 d . . . . .
F9 F 0.8258(5) 0.7143(5) 0.11316(16) 0.171(2) Uani 1 1 d . . . . .
N1 N 0.3203(3) 0.3078(2) 0.27277(11) 0.0479(6) Uani 1 1 d . . . . .
N2 N 0.4135(3) 0.5166(2) 0.21261(12) 0.0532(6) Uani 1 1 d . . . . .
N3 N -0.1530(3) 0.1676(3) 0.17646(13) 0.0588(7) Uani 1 1 d . . . . .
N4 N -0.0623(3) 0.3967(3) 0.12037(14) 0.0640(8) Uani 1 1 d . . . . .
N5 N -0.4803(4) -0.0038(5) 0.1048(2) 0.1012(14) Uani 1 1 d . . . . .
N6 N -0.3654(5) 0.3401(6) 0.0337(2) 0.1244(18) Uani 1 1 d . . . . .
O1 O 0.6003(3) 0.3735(2) 0.34530(10) 0.0586(6) Uani 1 1 d . . . . .
O2 O 0.6622(3) 0.6078(2) 0.30401(10) 0.0585(6) Uani 1 1 d . . . . .
O3 O 0.8063(2) 0.4263(2) 0.26937(11) 0.0607(6) Uani 1 1 d . . . . .
O4 O 0.7174(2) 0.5577(2) 0.19282(10) 0.0610(6) Uani 1 1 d . . . . .
O5 O 0.5305(3) 0.1941(2) 0.25168(11) 0.0605(6) Uani 1 1 d . . . . .
O6 O 0.4604(2) 0.3129(2) 0.16480(10) 0.0551(5) Uani 1 1 d . . . . .

loop_
_atom_site_aniso_label
_atom_site_aniso_U_11
_atom_site_aniso_U_22
_atom_site_aniso_U_33
_atom_site_aniso_U_23
_atom_site_aniso_U_13
_atom_site_aniso_U_12
C1 0.0540(19) 0.0451(17) 0.070(2) 0.0046(15) 0.0042(16) 0.0207(15)
C2 0.083(3) 0.047(2) 0.094(3) 0.010(2) -0.001(2) 0.025(2)
C3 0.0516(18) 0.0447(16) 0.066(2) -0.0029(15) -0.0028(15) 0.0152(14)
C4 0.0492(17) 0.0495(17) 0.0505(17) -0.0024(13) 0.0027(13) 0.0205(14)
C5 0.0525(18) 0.0573(18) 0.0490(17) -0.0070(14) 0.0009(14) 0.0227(15)
C6 0.0544(19) 0.066(2) 0.0518(18) -0.0045(16) 0.0027(15) 0.0234(17)
C7 0.0535(19) 0.080(3) 0.0534(19) -0.0154(18) 0.0013(15) 0.0260(18)
C8 0.057(2) 0.092(3) 0.071(2) -0.012(2) 0.0015(19) 0.023(2)
C9 0.056(2) 0.133(5) 0.077(3) -0.024(3) -0.007(2) 0.033(3)
C10 0.077(3) 0.150(5) 0.074(3) -0.012(3) -0.015(2) 0.058(4)
C11 0.087(3) 0.125(4) 0.066(3) 0.000(3) -0.012(2) 0.054(3)
C12 0.069(2) 0.094(3) 0.054(2) -0.004(2) -0.0026(17) 0.043(2)
C13 0.082(3) 0.085(3) 0.062(2) 0.011(2) -0.005(2) 0.033(2)
C14 0.061(2) 0.067(2) 0.058(2) 0.0058(17) -0.0013(16) 0.0200(18)
C15 0.0453(16) 0.0591(19) 0.0502(17) 0.0101(14) 0.0044(13) 0.0195(15)
C16 0.0534(18) 0.0536(18) 0.0545(19) 0.0024(15) -0.0058(15) 0.0119(15)
C17 0.0493(17) 0.0453(16) 0.0599(19) 0.0041(14) 0.0039(15) 0.0116(14)
C18 0.100(3) 0.051(2) 0.075(3) -0.0026(19) -0.002(2) 0.015(2)
C19 0.0500(18) 0.070(2) 0.0557(19) 0.0148(16) 0.0059(15) 0.0277(17)
C20 0.065(2) 0.072(2) 0.067(2) 0.0181(19) 0.0045(18) 0.031(2)
C21 0.080(3) 0.073(3) 0.077(3) 0.018(2) 0.017(2) 0.039(2)
C22 0.125(4) 0.084(3) 0.092(3) 0.016(3) 0.007(3) 0.058(3)
C23 0.174(6) 0.099(4) 0.115(5) 0.034(4) 0.014(4) 0.086(4)
C24 0.174(7) 0.129(5) 0.108(5) 0.045(4) 0.027(4) 0.107(5)
C25 0.139(5) 0.130(5) 0.079(3) 0.027(3) 0.011(3) 0.090(4)
C26 0.077(3) 0.105(3) 0.059(2) 0.011(2) 0.0053(19) 0.056(3)
C27 0.092(3) 0.110(4) 0.061(2) 0.005(2) -0.012(2) 0.056(3)
C28 0.077(3) 0.087(3) 0.060(2) 0.009(2) -0.0032(19) 0.042(2)
C29 0.0493(18) 0.0590(19) 0.0527(18) 0.0133(15) 0.0066(14) 0.0160(15)
C30 0.0428(16) 0.0536(18) 0.067(2) 0.0140(16) 0.0043(15) 0.0127(14)
C31 0.0424(15) 0.0479(16) 0.0534(17) 0.0012(13) 0.0030(13) 0.0190(13)
C32 0.062(2) 0.090(3) 0.099(3) 0.050(3) 0.007(2) 0.017(2)
C33 0.0436(16) 0.0517(17) 0.0542(18) 0.0004(14) 0.0033(13) 0.0215(14)
C34 0.0480(17) 0.0555(18) 0.0606(19) 0.0038(15) 0.0067(15) 0.0245(15)
C35 0.0558(19) 0.066(2) 0.0540(18) 0.0033(15) 0.0042(15) 0.0336(17)
C36 0.074(2) 0.081(3) 0.066(2) 0.0139(19) 0.0088(19) 0.043(2)
C37 0.106(4) 0.101(3) 0.065(2) 0.017(2) 0.007(2) 0.066(3)
C38 0.092(3) 0.122(4) 0.074(3) 0.007(3) -0.011(2) 0.070(3)
C39 0.061(2) 0.108(3) 0.075(3) 0.000(2) -0.004(2) 0.048(2)
C40 0.056(2) 0.080(2) 0.060(2) -0.0025(18) 0.0008(16) 0.0385(19)
C41 0.0397(17) 0.078(2) 0.074(2) 0.0042(19) 0.0020(16) 0.0197(17)
C42 0.0472(18) 0.061(2) 0.066(2) 0.0064(16) 0.0050(15) 0.0195(16)
C43 0.0505(18) 0.0417(16) 0.091(3) 0.0182(17) 0.0008(18) 0.0112(14)
C44 0.065(2) 0.0506(19) 0.100(3) 0.028(2) 0.005(2) 0.0219(18)
C45 0.061(2) 0.0548(19) 0.080(2) 0.0172(18) -0.0037(18) 0.0268(17)
C46 0.0481(17) 0.0483(16) 0.0563(18) 0.0047(14) 0.0020(14) 0.0218(14)
C47 0.0472(16) 0.0398(14) 0.0499(16) 0.0011(12) 0.0021(13) 0.0177(13)
C48 0.0450(15) 0.0393(14) 0.0443(15) 0.0019(12) 0.0040(12) 0.0153(12)
C49 0.0549(18) 0.0498(17) 0.0554(18) 0.0141(14) 0.0037(15) 0.0180(15)
C50 0.061(2) 0.0544(19) 0.067(2) 0.0188(16) 0.0117(17) 0.0166(17)
C51 0.0488(18) 0.0517(18) 0.068(2) 0.0101(16) 0.0110(16) 0.0097(15)
C52 0.0483(16) 0.0469(16) 0.0493(16) -0.0008(13) 0.0058(13) 0.0188(13)
C53 0.0418(15) 0.0528(17) 0.0519(17) -0.0036(14) 0.0045(13) 0.0166(14)
C54 0.0465(17) 0.0571(18) 0.0537(18) -0.0022(14) -0.0006(14) 0.0248(15)
C55 0.0483(19) 0.090(3) 0.067(2) -0.006(2) -0.0068(16) 0.034(2)
C56 0.0421(17) 0.078(2) 0.067(2) -0.0084(19) 0.0025(16) 0.0217(17)
C57 0.060(2) 0.108(4) 0.099(3) 0.008(3) -0.012(2) 0.037(3)
C58 0.045(2) 0.100(3) 0.079(3) -0.006(2) 0.0022(18) 0.024(2)
Dy1 0.04071(8) 0.03888(8) 0.05335(9) 0.00929(6) -0.00396(6) 0.01036(6)
F1 0.279(5) 0.080(2) 0.109(3) 0.0451(18) 0.061(3) 0.078(3)
F2 0.104(2) 0.085(2) 0.232(4) 0.046(2) -0.007(3) 0.0547(19)
F3 0.113(2) 0.0499(13) 0.148(3) 0.0090(15) -0.024(2) 0.0180(14)
F4 0.194(4) 0.0657(17) 0.103(2) -0.0191(16) -0.040(2) 0.015(2)
F5 0.193(5) 0.089(3) 0.293(7) -0.054(3) -0.055(5) 0.082(3)
F6 0.299(7) 0.0643(19) 0.151(3) 0.002(2) 0.104(4) -0.045(3)
F7 0.271(6) 0.095(3) 0.200(5) 0.082(3) 0.102(4) 0.095(3)
F8 0.0693(19) 0.203(4) 0.255(5) 0.176(4) 0.014(2) 0.004(2)
F9 0.156(3) 0.189(4) 0.105(3) 0.090(3) -0.007(2) 0.017(3)
N1 0.0474(14) 0.0416(13) 0.0503(14) 0.0072(11) 0.0012(11) 0.0157(11)
N2 0.0461(14) 0.0412(13) 0.0642(17) 0.0066(12) -0.0008(12) 0.0127(11)
N3 0.0402(14) 0.0664(18) 0.0627(17) -0.0050(14) 0.0040(12) 0.0169(13)
N4 0.0558(17) 0.0696(19) 0.0684(19) 0.0032(15) -0.0036(14) 0.0313(15)
N5 0.049(2) 0.118(3) 0.109(3) -0.014(3) -0.005(2) 0.013(2)
N6 0.083(3) 0.158(5) 0.129(4) 0.017(4) -0.028(3) 0.058(3)
O1 0.0585(13) 0.0476(12) 0.0565(13) 0.0111(10) -0.0054(11) 0.0130(10)
O2 0.0644(14) 0.0434(11) 0.0565(13) 0.0058(10) -0.0070(11) 0.0157(11)
O3 0.0414(12) 0.0523(13) 0.0795(16) 0.0180(11) -0.0023(11) 0.0134(10)
O4 0.0478(13) 0.0631(14) 0.0592(14) 0.0200(11) -0.0011(10) 0.0128(11)
O5 0.0559(13) 0.0437(12) 0.0724(15) 0.0068(11) -0.0084(11) 0.0160(10)
O6 0.0520(12) 0.0476(12) 0.0542(13) 0.0035(10) -0.0040(10) 0.0127(10)

loop_
_atom_type_symbol
_atom_type_description
_atom_type_scat_dispersion_real
_atom_type_scat_dispersion_imag
_atom_type_scat_source
C C 0.0033 0.0016 'International Tables Vol C Tables 4.2.6.8 and 6.1.1.4'
H H 0.0000 0.0000 'International Tables Vol C Tables 4.2.6.8 and 6.1.1.4'
N N 0.0061 0.0033 'International Tables Vol C Tables 4.2.6.8 and 6.1.1.4'
O O 0.0106 0.0060 'International Tables Vol C Tables 4.2.6.8 and 6.1.1.4'
F F 0.0171 0.0103 'International Tables Vol C Tables 4.2.6.8 and 6.1.1.4'
Dy Dy -0.1892 4.4098 'International Tables Vol C Tables 4.2.6.8 and 6.1.1.4'

loop_
_geom_angle_atom_site_label_1
_geom_angle_atom_site_label_2
_geom_angle_atom_site_label_3
_geom_angle
_geom_angle_site_symmetry_1
_geom_angle_site_symmetry_3
_geom_angle_publ_flag
C3 C1 C2 118.5(3) . . ?
O5 C1 C2 112.6(3) . . ?
O5 C1 C3 128.9(3) . . ?
F1 C2 C1 111.5(4) . . ?
F1 C2 F3 107.2(4) . . ?
F2 C2 C1 111.9(4) . . ?
F2 C2 F1 106.3(4) . . ?
F2 C2 F3 104.6(4) . . ?
F3 C2 C1 114.8(4) . . ?
C1 C3 H3 119.6 . . ?
C1 C3 C4 120.9(3) . . ?
C4 C3 H3 119.6 . . ?
C3 C4 C5 121.5(3) . . ?
O6 C4 C3 122.5(3) . . ?
O6 C4 C5 116.1(3) . . ?
C6 C5 C4 122.2(3) . . ?
C6 C5 C14 119.8(3) . . ?
C14 C5 C4 117.8(3) . . ?
C5 C6 H6 119.5 . . ?
C5 C6 C7 121.0(4) . . ?
C7 C6 H6 119.5 . . ?
C8 C7 C6 121.6(4) . . ?
C12 C7 C6 118.3(3) . . ?
C12 C7 C8 120.1(4) . . ?
C7 C8 H8 120.1 . . ?
C9 C8 C7 119.9(5) . . ?
C9 C8 H8 120.1 . . ?
C8 C9 H9 120.0 . . ?
C8 C9 C10 120.1(5) . . ?
C10 C9 H9 120.0 . . ?
C9 C10 H10 119.1 . . ?
C11 C10 C9 121.8(5) . . ?
C11 C10 H10 119.1 . . ?
C10 C11 H11 120.0 . . ?
C10 C11 C12 120.1(5) . . ?
C12 C11 H11 120.0 . . ?
C7 C12 C11 118.0(4) . . ?
C13 C12 C7 119.6(4) . . ?
C13 C12 C11 122.3(5) . . ?
C12 C13 H13 119.5 . . ?
C14 C13 C12 121.0(4) . . ?
C14 C13 H13 119.5 . . ?
C5 C14 H14 119.9 . . ?
C13 C14 C5 120.3(4) . . ?
C13 C14 H14 119.9 . . ?
C16 C15 C19 120.8(3) . . ?
O1 C15 C16 122.0(3) . . ?
O1 C15 C19 117.1(3) . . ?
C15 C16 H16 119.3 . . ?
C17 C16 C15 121.4(3) . . ?
C17 C16 H16 119.3 . . ?
C16 C17 C18 118.5(3) . . ?
O2 C17 C16 129.3(3) . . ?
O2 C17 C18 112.2(3) . . ?
F4 C18 C17 116.2(4) . . ?
F5 C18 C17 110.9(4) . . ?
F5 C18 F4 104.7(5) . . ?
F6 C18 C17 112.4(4) . . ?
F6 C18 F4 106.6(5) . . ?
F6 C18 F5 105.2(5) . . ?
C20 C19 C15 118.1(3) . . ?
C20 C19 C28 118.8(4) . . ?
C28 C19 C15 123.1(4) . . ?
C19 C20 H20 119.2 . . ?
C19 C20 C21 121.5(4) . . ?
C21 C20 H20 119.2 . . ?
C22 C21 C20 121.0(4) . . ?
C22 C21 C26 121.8(4) . . ?
C26 C21 C20 117.1(4) . . ?
C21 C22 H22 120.3 . . ?
C23 C22 C21 119.3(5) . . ?
C23 C22 H22 120.3 . . ?
C22 C23 H23 119.9 . . ?
C22 C23 C24 120.1(6) . . ?
C24 C23 H23 119.9 . . ?
C23 C24 H24 119.1 . . ?
C25 C24 C23 121.7(5) . . ?
C25 C24 H24 119.1 . . ?
C24 C25 H25 119.7 . . ?
C24 C25 C26 120.5(6) . . ?
C26 C25 H25 119.7 . . ?
C21 C26 C25 116.6(5) . . ?
C27 C26 C21 121.2(4) . . ?
C27 C26 C25 122.2(5) . . ?
C26 C27 H27 119.9 . . ?
C26 C27 C28 120.2(4) . . ?
C28 C27 H27 119.9 . . ?
C19 C28 H28 119.5 . . ?
C27 C28 C19 121.0(4) . . ?
C27 C28 H28 119.5 . . ?
C30 C29 C32 118.0(3) . . ?
O4 C29 C30 129.6(3) . . ?
O4 C29 C32 112.4(3) . . ?
C29 C30 H30 119.1 . . ?
C29 C30 C31 121.7(3) . . ?
C31 C30 H30 119.1 . . ?
C30 C31 C33 120.8(3) . . ?
O3 C31 C30 122.1(3) . . ?
O3 C31 C33 117.1(3) . . ?
F7 C32 C29 111.8(4) . . ?
F8 C32 C29 114.6(4) . . ?
F8 C32 F7 110.3(6) . . ?
F8 C32 F9 104.6(5) . . ?
F9 C32 C29 112.7(4) . . ?
F9 C32 F7 101.9(5) . . ?
C34 C33 C31 117.3(3) . . ?
C34 C33 C42 119.4(3) . . ?
C42 C33 C31 123.4(3) . . ?
C33 C34 H34 119.5 . . ?
C33 C34 C35 121.1(3) . . ?
C35 C34 H34 119.5 . . ?
C34 C35 C40 118.7(3) . . ?
C36 C35 C34 122.2(3) . . ?
C36 C35 C40 119.2(3) . . ?
C35 C36 H36 119.8 . . ?
C37 C36 C35 120.4(4) . . ?
C37 C36 H36 119.8 . . ?
C36 C37 H37 119.7 . . ?
C36 C37 C38 120.5(4) . . ?
C38 C37 H37 119.7 . . ?
C37 C38 H38 119.7 . . ?
C39 C38 C37 120.7(4) . . ?
C39 C38 H38 119.7 . . ?
C38 C39 H39 119.6 . . ?
C38 C39 C40 120.9(4) . . ?
C40 C39 H39 119.6 . . ?
C35 C40 C39 118.3(4) . . ?
C41 C40 C35 119.3(3) . . ?
C41 C40 C39 122.3(4) . . ?
C40 C41 H41 119.6 . . ?
C42 C41 C40 120.8(3) . . ?
C42 C41 H41 119.6 . . ?
C33 C42 H42 119.6 . . ?
C41 C42 C33 120.7(4) . . ?
C41 C42 H42 119.6 . . ?
C44 C43 H43 118.4 . . ?
N2 C43 H43 118.4 . . ?
N2 C43 C44 123.3(3) . . ?
C43 C44 H44 120.4 . . ?
C45 C44 C43 119.2(3) . . ?
C45 C44 H44 120.4 . . ?
C44 C45 H45 120.3 . . ?
C44 C45 C46 119.4(3) . . ?
C46 C45 H45 120.3 . . ?
C45 C46 C47 117.8(3) . . ?
C45 C46 C54 123.2(3) . . ?
C47 C46 C54 119.0(3) . . ?
C46 C47 C48 120.3(3) . . ?
N2 C47 C46 122.6(3) . . ?
N2 C47 C48 117.1(3) . . ?
C52 C48 C47 120.7(3) . . ?
N1 C48 C47 117.1(3) . . ?
N1 C48 C52 122.1(3) . . ?
C50 C49 H49 118.3 . . ?
N1 C49 H49 118.3 . . ?
N1 C49 C50 123.3(3) . . ?
C49 C50 H50 120.3 . . ?
C51 C50 C49 119.4(3) . . ?
C51 C50 H50 120.3 . . ?
C50 C51 H51 120.5 . . ?
C50 C51 C52 119.1(3) . . ?
C52 C51 H51 120.5 . . ?
C48 C52 C51 118.2(3) . . ?
C48 C52 C53 118.7(3) . . ?
C51 C52 C53 123.1(3) . . ?
C54 C53 C52 120.5(3) . . ?
N3 C53 C52 117.7(3) . . ?
N3 C53 C54 121.7(3) . . ?
C53 C54 C46 120.3(3) . . ?
N4 C54 C46 118.1(3) . . ?
N4 C54 C53 121.5(3) . . ?
C56 C55 C57 120.8(4) . . ?
N4 C55 C56 122.5(3) . . ?
N4 C55 C57 116.6(4) . . ?
C55 C56 C58 121.4(4) . . ?
N3 C56 C55 122.0(3) . . ?
N3 C56 C58 116.5(4) . . ?
N6 C57 C55 179.4(7) . . ?
N5 C58 C56 177.0(5) . . ?
N1 Dy1 N2 63.14(8) . . ?
O1 Dy1 N1 76.55(8) . . ?
O1 Dy1 N2 121.10(9) . . ?
O1 Dy1 O2 71.84(8) . . ?
O1 Dy1 O4 136.26(8) . . ?
O1 Dy1 O5 75.21(9) . . ?
O2 Dy1 N1 100.53(9) . . ?
O2 Dy1 N2 75.33(8) . . ?
O2 Dy1 O5 146.45(8) . . ?
O3 Dy1 N1 147.65(8) . . ?
O3 Dy1 N2 148.17(8) . . ?
O3 Dy1 O1 76.06(9) . . ?
O3 Dy1 O2 86.96(9) . . ?
O3 Dy1 O4 72.15(8) . . ?
O3 Dy1 O5 79.10(8) . . ?
O4 Dy1 N1 140.16(8) . . ?
O4 Dy1 N2 78.17(9) . . ?
O4 Dy1 O2 77.17(9) . . ?
O4 Dy1 O5 125.55(10) . . ?
O5 Dy1 N1 77.54(9) . . ?
O5 Dy1 N2 129.10(8) . . ?
O6 Dy1 N1 79.20(8) . . ?
O6 Dy1 N2 70.64(9) . . ?
O6 Dy1 O1 142.07(8) . . ?
O6 Dy1 O2 141.83(8) . . ?
O6 Dy1 O3 113.78(9) . . ?
O6 Dy1 O4 79.39(8) . . ?
O6 Dy1 O5 71.36(8) . . ?
C48 N1 Dy1 117.01(19) . . ?
C49 N1 C48 117.8(3) . . ?
C49 N1 Dy1 121.7(2) . . ?
C43 N2 C47 117.6(3) . . ?
C43 N2 Dy1 123.0(2) . . ?
C47 N2 Dy1 116.67(19) . . ?
C56 N3 C53 116.4(3) . . ?
C55 N4 C54 115.7(3) . . ?
C15 O1 Dy1 133.7(2) . . ?
C17 O2 Dy1 130.4(2) . . ?
C31 O3 Dy1 134.5(2) . . ?
C29 O4 Dy1 129.4(2) . . ?
C1 O5 Dy1 130.0(2) . . ?
C4 O6 Dy1 131.8(2) . . ?

loop_
_geom_bond_atom_site_label_1
_geom_bond_atom_site_label_2
_geom_bond_distance
_geom_bond_site_symmetry_2
_geom_bond_publ_flag
C1 C2 1.527(5) . ?
C1 C3 1.380(5) . ?
C1 O5 1.260(4) . ?
C2 F1 1.306(6) . ?
C2 F2 1.305(5) . ?
C2 F3 1.320(5) . ?
C3 H3 0.9300 . ?
C3 C4 1.416(5) . ?
C4 C5 1.493(5) . ?
C4 O6 1.262(4) . ?
C5 C6 1.362(5) . ?
C5 C14 1.418(5) . ?
C6 H6 0.9300 . ?
C6 C7 1.428(5) . ?
C7 C8 1.414(5) . ?
C7 C12 1.406(6) . ?
C8 H8 0.9300 . ?
C8 C9 1.366(6) . ?
C9 H9 0.9300 . ?
C9 C10 1.391(8) . ?
C10 H10 0.9300 . ?
C10 C11 1.349(7) . ?
C11 H11 0.9300 . ?
C11 C12 1.429(6) . ?
C12 C13 1.404(6) . ?
C13 H13 0.9300 . ?
C13 C14 1.361(5) . ?
C14 H14 0.9300 . ?
C15 C16 1.417(5) . ?
C15 C19 1.493(5) . ?
C15 O1 1.257(4) . ?
C16 H16 0.9300 . ?
C16 C17 1.375(5) . ?
C17 C18 1.524(5) . ?
C17 O2 1.254(4) . ?
C18 F4 1.294(5) . ?
C18 F5 1.292(7) . ?
C18 F6 1.254(6) . ?
C19 C20 1.351(5) . ?
C19 C28 1.413(5) . ?
C20 H20 0.9300 . ?
C20 C21 1.426(5) . ?
C21 C22 1.395(7) . ?
C21 C26 1.410(6) . ?
C22 H22 0.9300 . ?
C22 C23 1.373(7) . ?
C23 H23 0.9300 . ?
C23 C24 1.409(9) . ?
C24 H24 0.9300 . ?
C24 C25 1.330(9) . ?
C25 H25 0.9300 . ?
C25 C26 1.454(6) . ?
C26 C27 1.361(7) . ?
C27 H27 0.9300 . ?
C27 C28 1.364(6) . ?
C28 H28 0.9300 . ?
C29 C30 1.368(5) . ?
C29 C32 1.527(5) . ?
C29 O4 1.254(4) . ?
C30 H30 0.9300 . ?
C30 C31 1.412(5) . ?
C31 C33 1.494(4) . ?
C31 O3 1.249(4) . ?
C32 F7 1.293(7) . ?
C32 F8 1.280(5) . ?
C32 F9 1.292(6) . ?
C33 C34 1.372(5) . ?
C33 C42 1.420(5) . ?
C34 H34 0.9300 . ?
C34 C35 1.416(5) . ?
C35 C36 1.414(5) . ?
C35 C40 1.418(5) . ?
C36 H36 0.9300 . ?
C36 C37 1.368(6) . ?
C37 H37 0.9300 . ?
C37 C38 1.397(7) . ?
C38 H38 0.9300 . ?
C38 C39 1.354(7) . ?
C39 H39 0.9300 . ?
C39 C40 1.423(5) . ?
C40 C41 1.409(6) . ?
C41 H41 0.9300 . ?
C41 C42 1.358(5) . ?
C42 H42 0.9300 . ?
C43 H43 0.9300 . ?
C43 C44 1.396(5) . ?
C43 N2 1.327(4) . ?
C44 H44 0.9300 . ?
C44 C45 1.354(5) . ?
C45 H45 0.9300 . ?
C45 C46 1.401(5) . ?
C46 C47 1.402(4) . ?
C46 C54 1.452(5) . ?
C47 C48 1.452(4) . ?
C47 N2 1.352(4) . ?
C48 C52 1.399(4) . ?
C48 N1 1.359(4) . ?
C49 H49 0.9300 . ?
C49 C50 1.385(5) . ?
C49 N1 1.330(4) . ?
C50 H50 0.9300 . ?
C50 C51 1.363(5) . ?
C51 H51 0.9300 . ?
C51 C52 1.403(5) . ?
C52 C53 1.451(5) . ?
C53 C54 1.405(5) . ?
C53 N3 1.339(4) . ?
C54 N4 1.345(4) . ?
C55 C56 1.394(6) . ?
C55 C57 1.457(6) . ?
C55 N4 1.332(5) . ?
C56 C58 1.449(5) . ?
C56 N3 1.324(5) . ?
C57 N6 1.125(6) . ?
C58 N5 1.127(5) . ?
Dy1 N1 2.551(3) . ?
Dy1 N2 2.581(3) . ?
Dy1 O1 2.310(2) . ?
Dy1 O2 2.323(2) . ?
Dy1 O3 2.309(2) . ?
Dy1 O4 2.313(2) . ?
Dy1 O5 2.340(2) . ?
Dy1 O6 2.306(2) . ?

loop_
_geom_torsion_atom_site_label_1
_geom_torsion_atom_site_label_2
_geom_torsion_atom_site_label_3
_geom_torsion_atom_site_label_4
_geom_torsion
_geom_torsion_site_symmetry_1
_geom_torsion_site_symmetry_2
_geom_torsion_site_symmetry_3
_geom_torsion_site_symmetry_4
_geom_torsion_publ_flag
C1 C3 C4 C5 -174.3(3) . . . . ?
C1 C3 C4 O6 3.6(5) . . . . ?
C2 C1 C3 C4 -174.2(4) . . . . ?
C2 C1 O5 Dy1 -162.5(3) . . . . ?
C3 C1 C2 F1 -118.7(5) . . . . ?
C3 C1 C2 F2 122.3(4) . . . . ?
C3 C1 C2 F3 3.4(6) . . . . ?
C3 C1 O5 Dy1 16.4(6) . . . . ?
C3 C4 C5 C6 18.5(5) . . . . ?
C3 C4 C5 C14 -166.3(3) . . . . ?
C3 C4 O6 Dy1 -39.1(5) . . . . ?
C4 C5 C6 C7 173.8(3) . . . . ?
C4 C5 C14 C13 -173.8(4) . . . . ?
C5 C4 O6 Dy1 139.0(2) . . . . ?
C5 C6 C7 C8 -179.7(3) . . . . ?
C5 C6 C7 C12 -0.7(5) . . . . ?
C6 C5 C14 C13 1.4(6) . . . . ?
C6 C7 C8 C9 179.1(4) . . . . ?
C6 C7 C12 C11 -178.0(4) . . . . ?
C6 C7 C12 C13 2.5(6) . . . . ?
C7 C8 C9 C10 -1.0(7) . . . . ?
C7 C12 C13 C14 -2.3(7) . . . . ?
C8 C7 C12 C11 1.0(6) . . . . ?
C8 C7 C12 C13 -178.5(4) . . . . ?
C8 C9 C10 C11 0.7(8) . . . . ?
C9 C10 C11 C12 0.5(8) . . . . ?
C10 C11 C12 C7 -1.3(7) . . . . ?
C10 C11 C12 C13 178.2(5) . . . . ?
C11 C12 C13 C14 178.2(4) . . . . ?
C12 C7 C8 C9 0.1(6) . . . . ?
C12 C13 C14 C5 0.4(7) . . . . ?
C14 C5 C6 C7 -1.2(5) . . . . ?
C15 C16 C17 C18 173.3(4) . . . . ?
C15 C16 C17 O2 -6.4(6) . . . . ?
C15 C19 C20 C21 -179.2(3) . . . . ?
C15 C19 C28 C27 178.9(4) . . . . ?
C16 C15 C19 C20 -170.3(3) . . . . ?
C16 C15 C19 C28 9.0(5) . . . . ?
C16 C15 O1 Dy1 32.5(5) . . . . ?
C16 C17 C18 F4 -2.7(7) . . . . ?
C16 C17 C18 F5 -122.1(5) . . . . ?
C16 C17 C18 F6 120.5(6) . . . . ?
C16 C17 O2 Dy1 -16.4(6) . . . . ?
C18 C17 O2 Dy1 163.9(3) . . . . ?
C19 C15 C16 C17 -179.9(3) . . . . ?
C19 C15 O1 Dy1 -148.5(2) . . . . ?
C19 C20 C21 C22 178.9(4) . . . . ?
C19 C20 C21 C26 0.5(6) . . . . ?
C20 C19 C28 C27 -1.8(6) . . . . ?
C20 C21 C22 C23 -177.2(5) . . . . ?
C20 C21 C26 C25 176.9(4) . . . . ?
C20 C21 C26 C27 -2.2(6) . . . . ?
C21 C22 C23 C24 -0.2(10) . . . . ?
C21 C26 C27 C28 1.9(7) . . . . ?
C22 C21 C26 C25 -1.4(7) . . . . ?
C22 C21 C26 C27 179.4(5) . . . . ?
C22 C23 C24 C25 -0.3(11) . . . . ?
C23 C24 C25 C26 -0.1(10) . . . . ?
C24 C25 C26 C21 1.0(8) . . . . ?
C24 C25 C26 C27 -179.9(6) . . . . ?
C25 C26 C27 C28 -177.2(5) . . . . ?
C26 C21 C22 C23 1.1(8) . . . . ?
C26 C27 C28 C19 0.1(7) . . . . ?
C28 C19 C20 C21 1.4(6) . . . . ?
C29 C30 C31 C33 178.4(3) . . . . ?
C29 C30 C31 O3 -1.7(6) . . . . ?
C30 C29 C32 F7 -108.5(5) . . . . ?
C30 C29 C32 F8 18.0(8) . . . . ?
C30 C29 C32 F9 137.4(5) . . . . ?
C30 C29 O4 Dy1 21.5(6) . . . . ?
C30 C31 C33 C34 174.5(3) . . . . ?
C30 C31 C33 C42 -5.3(5) . . . . ?
C30 C31 O3 Dy1 -27.0(5) . . . . ?
C31 C33 C34 C35 -179.1(3) . . . . ?
C31 C33 C42 C41 -179.6(3) . . . . ?
C32 C29 C30 C31 -177.8(4) . . . . ?
C32 C29 O4 Dy1 -157.4(3) . . . . ?
C33 C31 O3 Dy1 152.9(2) . . . . ?
C33 C34 C35 C36 178.7(3) . . . . ?
C33 C34 C35 C40 -1.3(5) . . . . ?
C34 C33 C42 C41 0.6(5) . . . . ?
C34 C35 C36 C37 179.4(4) . . . . ?
C34 C35 C40 C39 -179.2(3) . . . . ?
C34 C35 C40 C41 0.8(5) . . . . ?
C35 C36 C37 C38 0.1(7) . . . . ?
C35 C40 C41 C42 0.4(6) . . . . ?
C36 C35 C40 C39 0.8(5) . . . . ?
C36 C35 C40 C41 -179.2(4) . . . . ?
C36 C37 C38 C39 0.1(7) . . . . ?
C37 C38 C39 C40 0.1(7) . . . . ?
C38 C39 C40 C35 -0.5(6) . . . . ?
C38 C39 C40 C41 179.5(4) . . . . ?
C39 C40 C41 C42 -179.6(4) . . . . ?
C40 C35 C36 C37 -0.6(6) . . . . ?
C40 C41 C42 C33 -1.1(6) . . . . ?
C42 C33 C34 C35 0.6(5) . . . . ?
C43 C44 C45 C46 1.0(7) . . . . ?
C44 C43 N2 C47 -2.0(6) . . . . ?
C44 C43 N2 Dy1 158.6(3) . . . . ?
C44 C45 C46 C47 0.4(6) . . . . ?
C44 C45 C46 C54 -177.0(4) . . . . ?
C45 C46 C47 C48 177.2(3) . . . . ?
C45 C46 C47 N2 -2.7(5) . . . . ?
C45 C46 C54 C53 -180.0(3) . . . . ?
C45 C46 C54 N4 2.4(5) . . . . ?
C46 C47 C48 C52 1.4(5) . . . . ?
C46 C47 C48 N1 -178.1(3) . . . . ?
C46 C47 N2 C43 3.5(5) . . . . ?
C46 C47 N2 Dy1 -158.4(2) . . . . ?
C46 C54 N4 C55 174.3(3) . . . . ?
C47 C46 C54 C53 2.6(5) . . . . ?
C47 C46 C54 N4 -175.0(3) . . . . ?
C47 C48 C52 C51 -177.4(3) . . . . ?
C47 C48 C52 C53 5.0(4) . . . . ?
C47 C48 N1 C49 175.6(3) . . . . ?
C47 C48 N1 Dy1 -24.9(3) . . . . ?
C48 C47 N2 C43 -176.5(3) . . . . ?
C48 C47 N2 Dy1 21.7(4) . . . . ?
C48 C52 C53 C54 -7.7(5) . . . . ?
C48 C52 C53 N3 169.6(3) . . . . ?
C49 C50 C51 C52 -2.6(6) . . . . ?
C50 C49 N1 C48 2.3(5) . . . . ?
C50 C49 N1 Dy1 -156.0(3) . . . . ?
C50 C51 C52 C48 1.3(5) . . . . ?
C50 C51 C52 C53 178.7(3) . . . . ?
C51 C52 C53 C54 174.9(3) . . . . ?
C51 C52 C53 N3 -7.9(5) . . . . ?
C52 C48 N1 C49 -3.8(5) . . . . ?
C52 C48 N1 Dy1 155.7(2) . . . . ?
C52 C53 C54 C46 3.9(5) . . . . ?
C52 C53 C54 N4 -178.6(3) . . . . ?
C52 C53 N3 C56 -178.1(3) . . . . ?
C53 C54 N4 C55 -3.3(5) . . . . ?
C54 C46 C47 C48 -5.2(5) . . . . ?
C54 C46 C47 N2 174.8(3) . . . . ?
C54 C53 N3 C56 -0.8(5) . . . . ?
C55 C56 N3 C53 -3.1(5) . . . . ?
C56 C55 N4 C54 -0.6(6) . . . . ?
C57 C55 C56 C58 5.4(6) . . . . ?
C57 C55 C56 N3 -178.4(4) . . . . ?
C57 C55 N4 C54 -178.3(4) . . . . ?
C58 C56 N3 C53 173.3(3) . . . . ?
N1 C48 C52 C51 2.0(5) . . . . ?
N1 C48 C52 C53 -175.6(3) . . . . ?
N1 C49 C50 C51 0.8(6) . . . . ?
N2 C43 C44 C45 -0.2(7) . . . . ?
N2 C47 C48 C52 -178.7(3) . . . . ?
N2 C47 C48 N1 1.9(4) . . . . ?
N3 C53 C54 C46 -173.3(3) . . . . ?
N3 C53 C54 N4 4.3(5) . . . . ?
N4 C55 C56 C58 -172.1(4) . . . . ?
N4 C55 C56 N3 4.1(6) . . . . ?
O1 C15 C16 C17 -0.8(6) . . . . ?
O1 C15 C19 C20 10.6(5) . . . . ?
O1 C15 C19 C28 -170.1(3) . . . . ?
O2 C17 C18 F4 177.1(5) . . . . ?
O2 C17 C18 F5 57.7(6) . . . . ?
O2 C17 C18 F6 -59.8(6) . . . . ?
O3 C31 C33 C34 -5.4(5) . . . . ?
O3 C31 C33 C42 174.8(3) . . . . ?
O4 C29 C30 C31 3.4(7) . . . . ?
O4 C29 C32 F7 70.5(6) . . . . ?
O4 C29 C32 F8 -163.0(5) . . . . ?
O4 C29 C32 F9 -43.5(6) . . . . ?
O5 C1 C2 F1 60.4(5) . . . . ?
O5 C1 C2 F2 -58.6(5) . . . . ?
O5 C1 C2 F3 -177.5(4) . . . . ?
O5 C1 C3 C4 6.9(6) . . . . ?
O6 C4 C5 C6 -159.6(3) . . . . ?
O6 C4 C5 C14 15.6(5) . . . . ?
